data_2218096
loop_
_publ_author_name
'Domingos, S\'ergio R.'
'Ramos Silva, Manuela'
'Martins, Nuno D.'
'Matos Beja, Ana'
'Paix\~ao, J. A.'

_publ_section_title
;
 Pyromellitic acid--sarcosine (1/2)
;
_journal_coeditor_code DN2326
_journal_issue 5
_journal_name_full 'Acta Crystallographica Section E'
_journal_page_first o826
_journal_paper_doi 10.1107/S1600536808009045
_journal_volume 64
_journal_year 2008
_chemical_formula_iupac 'C10 H6 O8, 2C3 H7 N O2'
_chemical_formula_moiety 'C10 H6 O8, 2(C3 H7 N O2)'
_chemical_formula_sum 'C16 H20 N2 O12'
_chemical_formula_weight 432.34
_chemical_name_systematic
;
Pyromellitic acid--sarcosine (1/2)
;
_space_group_IT_number 14
_symmetry_cell_setting monoclinic
_symmetry_space_group_name_Hall '-P 2ybc'
_symmetry_space_group_name_H-M 'P 1 21/c 1'
_atom_sites_solution_hydrogens geom
_atom_sites_solution_primary direct
_atom_sites_solution_secondary difmap
_audit_creation_method SHELXL-97
_cell_angle_alpha 90.00
_cell_angle_beta 104.388(2)
_cell_angle_gamma 90.00
_cell_formula_units_Z 2
_cell_length_a 8.8894(3)
_cell_length_b 5.4118(2)
_cell_length_c 20.2205(7)
_cell_measurement_reflns_used 2870
_cell_measurement_temperature 293(2)
_cell_measurement_theta_max 23.6880
_cell_measurement_theta_min 2.3653
_cell_volume 942.25(6)
_computing_cell_refinement 'SAINT-Plus (Bruker, 2003)'
_computing_data_collection 'SMART (Bruker, 2003)'
_computing_data_reduction 'SAINT-Plus (Bruker, 2003)'
_computing_molecular_graphics
;
ORTEPIII (Burnett & Johnson, 1996), ORTEP-3 for Windows (Farrugia,
1997) and
PLATON (Spek, 2003)
;
_computing_publication_material 'SHELXL97 (Sheldrick, 2008)'
_computing_structure_refinement 'SHELXL97 (Sheldrick, 2008)'
_computing_structure_solution 'SHELXS97 (Sheldrick, 2008)'
_diffrn_ambient_temperature 293(2)
_diffrn_measured_fraction_theta_full 1.000
_diffrn_measured_fraction_theta_max 0.999
_diffrn_measurement_device_type 'Bruker APEX CCD area-detector'
_diffrn_measurement_method '\f and \w'
_diffrn_radiation_monochromator graphite
_diffrn_radiation_source 'fine-focus sealed tube'
_diffrn_radiation_type MoK\a
_diffrn_radiation_wavelength 0.71073
_diffrn_reflns_av_R_equivalents 0.0466
_diffrn_reflns_av_sigmaI/netI 0.0326
_diffrn_reflns_limit_h_max 11
_diffrn_reflns_limit_h_min -11
_diffrn_reflns_limit_k_max 7
_diffrn_reflns_limit_k_min -7
_diffrn_reflns_limit_l_max 27
_diffrn_reflns_limit_l_min -27
_diffrn_reflns_number 16656
_diffrn_reflns_theta_full 25.00
_diffrn_reflns_theta_max 28.37
_diffrn_reflns_theta_min 2.08
_exptl_absorpt_coefficient_mu 0.133
_exptl_absorpt_correction_T_max 0.998
_exptl_absorpt_correction_T_min 0.915
_exptl_absorpt_correction_type multi-scan
_exptl_absorpt_process_details '(SADABS;  Sheldrick, 2000)'
_exptl_crystal_colour colourless
_exptl_crystal_density_diffrn 1.524
_exptl_crystal_density_method 'not measured'
_exptl_crystal_description prism
_exptl_crystal_F_000 452
_exptl_crystal_size_max 0.47
_exptl_crystal_size_mid 0.10
_exptl_crystal_size_min 0.07
_refine_diff_density_max 0.245
_refine_diff_density_min -0.208
_refine_ls_extinction_method none
_refine_ls_goodness_of_fit_ref 1.012
_refine_ls_hydrogen_treatment refxyz
_refine_ls_matrix_type full
_refine_ls_number_parameters 166
_refine_ls_number_reflns 2351
_refine_ls_number_restraints 0
_refine_ls_restrained_S_all 1.012
_refine_ls_R_factor_all 0.0714
_refine_ls_R_factor_gt 0.0412
_refine_ls_shift/su_max 0.000
_refine_ls_shift/su_mean 0.000
_refine_ls_structure_factor_coef Fsqd
_refine_ls_weighting_details 'calc w=1/[\s^2^(Fo^2^)+(0.056P)^2^+0.2509P] where P=(Fo^2^+2Fc^2^)/3'
_refine_ls_weighting_scheme calc
_refine_ls_wR_factor_gt 0.0995
_refine_ls_wR_factor_ref 0.1149
_reflns_number_gt 1643
_reflns_number_total 2351
_reflns_threshold_expression I>2\s(I)
_cod_data_source_file dn2326.cif
_cod_data_source_block I
_cod_original_sg_symbol_H-M 'P 21/c'
_cod_database_code 2218096
_cod_database_fobs_code 2218096

loop_
_symmetry_equiv_pos_as_xyz
'x, y, z'
'-x, y+1/2, -z+1/2'
'-x, -y, -z'
'x, -y-1/2, z-1/2'

loop_
_atom_site_type_symbol
_atom_site_label
_atom_site_fract_x
_atom_site_fract_y
_atom_site_fract_z
_atom_site_U_iso_or_equiv
_atom_site_adp_type
_atom_site_calc_flag
_atom_site_occupancy
O O1 0.19992(15) 0.1100(3) 0.89313(8) 0.0531(4) Uani d 1
O O2 0.43230(15) -0.0346(2) 0.88997(7) 0.0415(4) Uani d 1
H H2 0.389(3) -0.163(4) 0.8612(11) 0.050 Uiso d 1
C C1 0.33933(19) 0.1205(3) 0.90904(8) 0.0291(4) Uani d 1
C C2 0.42466(17) 0.3192(3) 0.95451(8) 0.0236(3) Uani d 1
C C3 0.57683(17) 0.3865(3) 0.95565(8) 0.0239(3) Uani d 1
C C4 0.65079(18) 0.5655(3) 1.00139(8) 0.0256(3) Uani d 1
H H1 0.758(2) 0.621(3) 1.0018(9) 0.031 Uiso d 1
C C5 0.66506(19) 0.2833(3) 0.90749(8) 0.0284(4) Uani d 1
O O4 0.78636(14) 0.1742(3) 0.92796(7) 0.0418(4) Uani d 1
O O3 0.61224(16) 0.3342(3) 0.84210(6) 0.0382(3) Uani d 1
H H3 0.515(2) 0.430(4) 0.8318(11) 0.046 Uiso d 1
O O5 0.35723(14) 0.5924(2) 0.81422(6) 0.0377(3) Uani d 1
O O6 0.12981(14) 0.7404(2) 0.75521(6) 0.0365(3) Uani d 1
C C6 0.23381(18) 0.5845(3) 0.76612(8) 0.0261(4) Uani d 1
C C7 0.21727(19) 0.3602(3) 0.71983(9) 0.0284(4) Uani d 1
H H7A 0.205(2) 0.202(4) 0.7448(9) 0.034 Uiso d 1
H H7B 0.310(2) 0.343(3) 0.7009(9) 0.034 Uiso d 1
N N1 0.07624(17) 0.3848(3) 0.66375(8) 0.0283(3) Uani d 1
H H1A -0.004(2) 0.404(4) 0.6805(10) 0.034 Uiso d 1
H H1B 0.087(2) 0.516(4) 0.6393(10) 0.034 Uiso d 1
C C8 0.0406(3) 0.1733(4) 0.61676(12) 0.0437(5) Uani d 1
H H8A -0.047(3) 0.212(4) 0.5816(12) 0.052 Uiso d 1
H H8B 0.123(3) 0.159(4) 0.5931(11) 0.052 Uiso d 1
H H8C 0.033(3) 0.037(5) 0.6395(12) 0.052 Uiso d 1

loop_
_atom_site_aniso_label
_atom_site_aniso_U_11
_atom_site_aniso_U_22
_atom_site_aniso_U_33
_atom_site_aniso_U_12
_atom_site_aniso_U_13
_atom_site_aniso_U_23
O1 0.0296(7) 0.0604(10) 0.0672(10) -0.0132(6) 0.0080(6) -0.0350(8)
O2 0.0364(7) 0.0329(7) 0.0517(8) -0.0029(6) 0.0042(6) -0.0215(6)
C1 0.0313(9) 0.0282(9) 0.0271(8) -0.0057(7) 0.0061(7) -0.0040(7)
C2 0.0250(8) 0.0231(8) 0.0213(8) -0.0009(6) 0.0030(6) -0.0020(6)
C3 0.0240(7) 0.0247(8) 0.0227(8) 0.0016(6) 0.0054(6) -0.0013(6)
C4 0.0227(7) 0.0282(9) 0.0255(8) -0.0026(6) 0.0052(6) -0.0021(7)
C5 0.0275(8) 0.0283(9) 0.0298(9) -0.0015(7) 0.0079(7) -0.0059(7)
O4 0.0333(7) 0.0487(8) 0.0437(8) 0.0126(6) 0.0105(6) -0.0056(6)
O3 0.0410(7) 0.0487(8) 0.0271(7) 0.0070(6) 0.0128(5) -0.0032(6)
O5 0.0416(7) 0.0326(7) 0.0321(7) 0.0032(6) -0.0034(5) -0.0080(5)
O6 0.0374(7) 0.0330(7) 0.0393(7) 0.0073(6) 0.0098(6) -0.0068(6)
C6 0.0295(8) 0.0253(8) 0.0242(8) -0.0017(7) 0.0079(6) -0.0009(7)
C7 0.0292(9) 0.0258(9) 0.0274(9) 0.0031(7) 0.0019(7) -0.0028(7)
N1 0.0255(7) 0.0285(8) 0.0292(8) 0.0006(6) 0.0036(6) -0.0038(6)
C8 0.0486(12) 0.0370(11) 0.0390(11) 0.0027(10) -0.0015(10) -0.0142(9)

loop_
_atom_type_symbol
_atom_type_description
_atom_type_scat_dispersion_real
_atom_type_scat_dispersion_imag
_atom_type_scat_source
C C 0.0033 0.0016 'International Tables Vol C Tables 4.2.6.8 and 6.1.1.4'
H H 0.0000 0.0000 'International Tables Vol C Tables 4.2.6.8 and 6.1.1.4'
N N 0.0061 0.0033 'International Tables Vol C Tables 4.2.6.8 and 6.1.1.4'
O O 0.0106 0.0060 'International Tables Vol C Tables 4.2.6.8 and 6.1.1.4'

loop_
_geom_angle_atom_site_label_1
_geom_angle_atom_site_label_2
_geom_angle_atom_site_label_3
_geom_angle_site_symmetry_1
_geom_angle_site_symmetry_3
_geom_angle
C1 O2 H2 . . 118.4(14)
O1 C1 O2 . . 125.37(16)
O1 C1 C2 . . 122.06(16)
O2 C1 C2 . . 112.57(14)
C4 C2 C3 3_667 . 119.49(14)
C4 C2 C1 3_667 . 117.78(14)
C3 C2 C1 . . 122.70(14)
C4 C3 C2 . . 119.36(14)
C4 C3 C5 . . 117.05(14)
C2 C3 C5 . . 123.53(14)
C3 C4 C2 . 3_667 121.14(14)
C3 C4 H1 . . 120.5(10)
C2 C4 H1 3_667 . 118.3(11)
O4 C5 O3 . . 120.72(15)
O4 C5 C3 . . 121.66(15)
O3 C5 C3 . . 117.36(14)
C5 O3 H3 . . 113.4(12)
O6 C6 O5 . . 125.48(16)
O6 C6 C7 . . 118.98(15)
O5 C6 C7 . . 115.53(14)
N1 C7 C6 . . 109.64(13)
N1 C7 H7A . . 106.5(11)
C6 C7 H7A . . 112.0(10)
N1 C7 H7B . . 109.9(11)
C6 C7 H7B . . 110.5(11)
H7A C7 H7B . . 108.2(15)
C8 N1 C7 . . 115.63(15)
C8 N1 H1A . . 106.3(13)
C7 N1 H1A . . 109.5(13)
C8 N1 H1B . . 107.4(13)
C7 N1 H1B . . 108.1(13)
H1A N1 H1B . . 109.8(18)
N1 C8 H8A . . 108.6(14)
N1 C8 H8B . . 108.0(14)
H8A C8 H8B . . 103.5(18)
N1 C8 H8C . . 110.2(16)
H8A C8 H8C . . 115(2)
H8B C8 H8C . . 111(2)

loop_
_geom_bond_atom_site_label_1
_geom_bond_atom_site_label_2
_geom_bond_site_symmetry_2
_geom_bond_distance
O1 C1 . 1.202(2)
O2 C1 . 1.302(2)
O2 H2 . 0.93(2)
C1 C2 . 1.493(2)
C2 C4 3_667 1.390(2)
C2 C3 . 1.396(2)
C3 C4 . 1.387(2)
C3 C5 . 1.502(2)
C4 C2 3_667 1.390(2)
C4 H1 . 0.997(18)
C5 O4 . 1.209(2)
C5 O3 . 1.318(2)
O3 H3 . 0.98(2)
O5 C6 . 1.273(2)
O6 C6 . 1.230(2)
C6 C7 . 1.518(2)
C7 N1 . 1.473(2)
C7 H7A . 1.02(2)
C7 H7B . 0.995(19)
N1 C8 . 1.471(2)
N1 H1A . 0.87(2)
N1 H1B . 0.88(2)
C8 H8A . 0.94(2)
C8 H8B . 0.97(2)
C8 H8C . 0.88(2)

loop_
_geom_hbond_atom_site_label_D
_geom_hbond_atom_site_label_H
_geom_hbond_atom_site_label_A
_geom_hbond_site_symmetry_A
_geom_hbond_distance_DH
_geom_hbond_distance_HA
_geom_hbond_distance_DA
_geom_hbond_angle_DHA
O2 H2 O5 1_545 0.93(2) 1.61(2) 2.5216(18) 166(2)
O3 H3 O5 . 0.98(2) 1.62(2) 2.6026(18) 179(2)
N1 H1A O6 2_546 0.87(2) 2.11(2) 2.854(2) 143.4(17)
N1 H1A O1 2_556 0.87(2) 2.28(2) 2.7262(19) 111.8(15)
N1 H1B O4 2_656 0.88(2) 2.15(2) 2.917(2) 145.5(16)

loop_
_geom_torsion_atom_site_label_1
_geom_torsion_atom_site_label_2
_geom_torsion_atom_site_label_3
_geom_torsion_atom_site_label_4
_geom_torsion_site_symmetry_1
_geom_torsion_site_symmetry_4
_geom_torsion
O1 C1 C2 C4 . 3_667 24.1(3)
O2 C1 C2 C4 . 3_667 -155.56(15)
O1 C1 C2 C3 . . -157.90(18)
O2 C1 C2 C3 . . 22.4(2)
C4 C2 C3 C4 3_667 . 0.7(3)
C1 C2 C3 C4 . . -177.23(15)
C4 C2 C3 C5 3_667 . -176.47(15)
C1 C2 C3 C5 . . 5.5(3)
C2 C3 C4 C2 . 3_667 -0.8(3)
C5 C3 C4 C2 . 3_667 176.64(15)
C4 C3 C5 O4 . . 61.6(2)
C2 C3 C5 O4 . . -121.1(2)
C4 C3 C5 O3 . . -112.73(18)
C2 C3 C5 O3 . . 64.5(2)
O6 C6 C7 N1 . . 4.9(2)
O5 C6 C7 N1 . . -175.62(15)
C6 C7 N1 C8 . . -176.75(17)
